data_7004211
loop_
_publ_author_name
'R\"uffer, Tobias'
'Br\"auer, Bj\"orn'
'Meva, Fran\,cois Eya'ane'
'Walfort, Bernhard'

_publ_section_title
;
 Transition metal induced derivatisations resulting in novel
 coordination behaviour of bis(oxamato) ligands
;
_journal_issue 37
_journal_name_full 'Dalton Transactions'
_journal_page_first 5089
_journal_page_last 5098
_journal_paper_doi 10.1039/b804382e
_journal_year 2008
_chemical_formula_sum 'C50 H78 Cu N4 O8'
_chemical_formula_weight 926.70
_chemical_name_systematic
;
?
;
_space_group_IT_number 15
_symmetry_cell_setting monoclinic
_symmetry_space_group_name_Hall '-C 2yc'
_symmetry_space_group_name_H-M 'C 1 2/c 1'
_atom_sites_solution_hydrogens geom
_atom_sites_solution_primary direct
_atom_sites_solution_secondary difmap
_audit_creation_method SHELXL-97
_cell_angle_alpha 90.00
_cell_angle_beta 94.3730(10)
_cell_angle_gamma 90.00
_cell_formula_units_Z 4
_cell_length_a 20.0668(9)
_cell_length_b 17.5601(8)
_cell_length_c 14.2159(7)
_cell_measurement_reflns_used 2304
_cell_measurement_temperature 298
_cell_measurement_theta_max 25.93
_cell_measurement_theta_min 2.34
_cell_volume 4994.7(4)
_computing_cell_refinement Saint
_computing_data_collection Smart
_computing_data_reduction Saint
_computing_structure_refinement 'SHELXL-97 (Sheldrick, 1997)'
_computing_structure_solution 'SHELXS-97 (Sheldrick, 1997)'
_diffrn_ambient_temperature 298
_diffrn_measured_fraction_theta_full 1.000
_diffrn_measured_fraction_theta_max 1.000
_diffrn_measurement_device_type 'Bruker Smart CCD 1k'
_diffrn_measurement_method 'omega scans'
_diffrn_radiation_monochromator graphite
_diffrn_radiation_source 'fine-focus sealed tube'
_diffrn_radiation_type MoK\a
_diffrn_radiation_wavelength 0.71073
_diffrn_reflns_av_R_equivalents 0.0319
_diffrn_reflns_av_sigmaI/netI 0.0245
_diffrn_reflns_limit_h_max 24
_diffrn_reflns_limit_h_min -24
_diffrn_reflns_limit_k_max 21
_diffrn_reflns_limit_k_min -20
_diffrn_reflns_limit_l_max 17
_diffrn_reflns_limit_l_min -17
_diffrn_reflns_number 22131
_diffrn_reflns_theta_full 26.00
_diffrn_reflns_theta_max 26.00
_diffrn_reflns_theta_min 1.54
_exptl_absorpt_coefficient_mu 0.492
_exptl_absorpt_correction_T_max 0.99999
_exptl_absorpt_correction_T_min 0.89238
_exptl_absorpt_correction_type multi-scan
_exptl_absorpt_process_details sadabs
_exptl_crystal_colour purple
_exptl_crystal_density_diffrn 1.232
_exptl_crystal_density_method 'not measured'
_exptl_crystal_description block
_exptl_crystal_F_000 1996
_exptl_crystal_size_max 0.30
_exptl_crystal_size_mid 0.20
_exptl_crystal_size_min 0.20
_refine_diff_density_max 0.304
_refine_diff_density_min -0.459
_refine_diff_density_rms 0.044
_refine_ls_extinction_method none
_refine_ls_goodness_of_fit_ref 1.080
_refine_ls_hydrogen_treatment mixed
_refine_ls_matrix_type full
_refine_ls_number_parameters 285
_refine_ls_number_reflns 4921
_refine_ls_number_restraints 0
_refine_ls_restrained_S_all 1.080
_refine_ls_R_factor_all 0.0434
_refine_ls_R_factor_gt 0.0343
_refine_ls_shift/su_max 0.000
_refine_ls_shift/su_mean 0.000
_refine_ls_structure_factor_coef Fsqd
_refine_ls_weighting_details 'calc w=1/[\s^2^(Fo^2^)+(0.0354P)^2^+4.1914P] where P=(Fo^2^+2Fc^2^)/3'
_refine_ls_weighting_scheme calc
_refine_ls_wR_factor_gt 0.0835
_refine_ls_wR_factor_ref 0.0885
_reflns_number_gt 4259
_reflns_number_total 4921
_reflns_threshold_expression >2sigma(I)
_cod_data_source_file b804382e.txt
_cod_data_source_block bbj2
_cod_original_sg_symbol_H-M C2/c
_cod_database_code 7004211

loop_
_symmetry_equiv_pos_as_xyz
'x, y, z'
'-x, y, -z+1/2'
'x+1/2, y+1/2, z'
'-x+1/2, y+1/2, -z+1/2'
'-x, -y, -z'
'x, -y, z-1/2'
'-x+1/2, -y+1/2, -z'
'x+1/2, -y+1/2, z-1/2'

loop_
_atom_site_label
_atom_site_type_symbol
_atom_site_fract_x
_atom_site_fract_y
_atom_site_fract_z
_atom_site_U_iso_or_equiv
_atom_site_adp_type
_atom_site_occupancy
_atom_site_symmetry_multiplicity
_atom_site_calc_flag
_atom_site_refinement_flags
_atom_site_disorder_assembly
_atom_site_disorder_group
Cu1 Cu 0.5000 0.078899(16) 0.7500 0.02938(9) Uani 1 2 d S . .
N2 N 0.32562(7) -0.15524(8) 0.83739(9) 0.0283(3) Uani 1 1 d . . .
O3 O 0.42900(6) 0.01327(7) 0.69737(8) 0.0345(3) Uani 1 1 d . . .
O1 O 0.34165(6) 0.18084(7) 0.61973(9) 0.0360(3) Uani 1 1 d . . .
N1 N 0.44364(7) 0.15957(8) 0.70352(10) 0.0313(3) Uani 1 1 d . . .
C18 C 0.40067(8) -0.14253(10) 0.83843(12) 0.0319(4) Uani 1 1 d . . .
H18A H 0.4199 -0.1850 0.8063 0.038 Uiso 1 1 calc R . .
H18B H 0.4083 -0.0970 0.8022 0.038 Uiso 1 1 calc R . .
C11 C 0.34633(8) -0.29892(9) 0.86644(12) 0.0321(4) Uani 1 1 d . . .
H11A H 0.3940 -0.2913 0.8793 0.038 Uiso 1 1 calc R . .
H11B H 0.3377 -0.3101 0.7998 0.038 Uiso 1 1 calc R . .
C22 C 0.29183(8) -0.09012(9) 0.88604(11) 0.0295(4) Uani 1 1 d . . .
H22A H 0.2445 -0.1014 0.8860 0.035 Uiso 1 1 calc R . .
H22B H 0.3098 -0.0880 0.9513 0.035 Uiso 1 1 calc R . .
C5 C 0.46987(8) 0.36959(10) 0.72095(12) 0.0323(4) Uani 1 1 d . . .
C2 C 0.38037(8) 0.05089(10) 0.65365(11) 0.0312(4) Uani 1 1 d . . .
C14 C 0.30093(9) -0.16032(10) 0.73369(11) 0.0324(4) Uani 1 1 d . . .
H14A H 0.3162 -0.1154 0.7020 0.039 Uiso 1 1 calc R . .
H14B H 0.3220 -0.2041 0.7067 0.039 Uiso 1 1 calc R . .
C23 C 0.29972(9) -0.01222(10) 0.84209(12) 0.0345(4) Uani 1 1 d . . .
H23A H 0.2825 -0.0134 0.7765 0.041 Uiso 1 1 calc R . .
H23B H 0.3467 0.0011 0.8443 0.041 Uiso 1 1 calc R . .
O2 O 0.33130(6) 0.02168(7) 0.61105(9) 0.0412(3) Uani 1 1 d . . .
C1 C 0.38568(8) 0.13954(10) 0.65687(11) 0.0295(4) Uani 1 1 d . . .
C3 C 0.46842(8) 0.23244(9) 0.72223(12) 0.0301(3) Uani 1 1 d . . .
C15 C 0.22606(9) -0.16703(11) 0.71147(12) 0.0363(4) Uani 1 1 d . . .
H15A H 0.2034 -0.1260 0.7417 0.044 Uiso 1 1 calc R . .
H15B H 0.2102 -0.2150 0.7353 0.044 Uiso 1 1 calc R . .
C7 C 0.47140(9) 0.51431(10) 0.71851(13) 0.0359(4) Uani 1 1 d . . .
C10 C 0.30918(8) -0.22734(9) 0.89108(11) 0.0287(3) Uani 1 1 d . . .
H10A H 0.3183 -0.2176 0.9580 0.034 Uiso 1 1 calc R . .
H10B H 0.2616 -0.2370 0.8802 0.034 Uiso 1 1 calc R . .
C12 C 0.32329(9) -0.36551(10) 0.92493(13) 0.0361(4) Uani 1 1 d . . .
H12A H 0.3332 -0.3542 0.9913 0.043 Uiso 1 1 calc R . .
H12B H 0.2752 -0.3710 0.9138 0.043 Uiso 1 1 calc R . .
C24 C 0.26220(9) 0.04713(10) 0.89482(13) 0.0366(4) Uani 1 1 d . . .
H24A H 0.2801 0.0487 0.9601 0.044 Uiso 1 1 calc R . .
H24B H 0.2154 0.0329 0.8938 0.044 Uiso 1 1 calc R . .
C8 C 0.44458(10) 0.58312(11) 0.68573(15) 0.0443(5) Uani 1 1 d . . .
H8 H 0.4074 0.5833 0.6424 0.053 Uiso 1 1 calc R . .
C19 C 0.43783(8) -0.13427(11) 0.93448(13) 0.0353(4) Uani 1 1 d . . .
H19A H 0.4271 -0.1766 0.9745 0.042 Uiso 1 1 calc R . .
H19B H 0.4245 -0.0875 0.9641 0.042 Uiso 1 1 calc R . .
C4 C 0.43957(8) 0.30096(10) 0.69346(12) 0.0330(4) Uani 1 1 d . . .
H4 H 0.3997 0.3012 0.6555 0.040 Uiso 1 1 calc R . .
O4 O 0.38435(7) 0.44237(8) 0.64196(11) 0.0535(4) Uani 1 1 d . . .
C25 C 0.26794(11) 0.12559(11) 0.85120(15) 0.0474(5) Uani 1 1 d . . .
H25A H 0.2438 0.1618 0.8860 0.071 Uiso 1 1 calc R . .
H25B H 0.2495 0.1244 0.7869 0.071 Uiso 1 1 calc R . .
H25C H 0.3141 0.1402 0.8531 0.071 Uiso 1 1 calc R . .
C9 C 0.47256(10) 0.65110(11) 0.71692(16) 0.0505(5) Uani 1 1 d . . .
H9 H 0.4548 0.6969 0.6938 0.061 Uiso 1 1 calc R . .
C20 C 0.51276(9) -0.13285(13) 0.92309(15) 0.0460(5) Uani 1 1 d . . .
H20A H 0.5264 -0.1823 0.9011 0.055 Uiso 1 1 calc R . .
H20B H 0.5218 -0.0957 0.8752 0.055 Uiso 1 1 calc R . .
C16 C 0.21078(11) -0.16304(12) 0.60494(13) 0.0454(5) Uani 1 1 d . . .
H16A H 0.2262 -0.1145 0.5824 0.054 Uiso 1 1 calc R . .
H16B H 0.2355 -0.2029 0.5755 0.054 Uiso 1 1 calc R . .
C13 C 0.35645(12) -0.44036(12) 0.90188(17) 0.0547(6) Uani 1 1 d . . .
H13A H 0.3404 -0.4801 0.9407 0.082 Uiso 1 1 calc R . .
H13B H 0.4040 -0.4356 0.9138 0.082 Uiso 1 1 calc R . .
H13C H 0.3458 -0.4526 0.8366 0.082 Uiso 1 1 calc R . .
C21 C 0.55432(11) -0.11353(15) 1.01353(17) 0.0602(6) Uani 1 1 d . . .
H21A H 0.6008 -0.1133 1.0019 0.090 Uiso 1 1 calc R . .
H21B H 0.5467 -0.1509 1.0608 0.090 Uiso 1 1 calc R . .
H21C H 0.5418 -0.0642 1.0352 0.090 Uiso 1 1 calc R . .
C6 C 0.43779(9) 0.44144(10) 0.68904(13) 0.0373(4) Uani 1 1 d . . .
C17 C 0.13722(12) -0.17173(15) 0.57475(16) 0.0635(6) Uani 1 1 d . . .
H17A H 0.1308 -0.1696 0.5072 0.095 Uiso 1 1 calc R . .
H17B H 0.1126 -0.1313 0.6015 0.095 Uiso 1 1 calc R . .
H17C H 0.1216 -0.2198 0.5964 0.095 Uiso 1 1 calc R . .

loop_
_atom_site_aniso_label
_atom_site_aniso_U_11
_atom_site_aniso_U_22
_atom_site_aniso_U_33
_atom_site_aniso_U_23
_atom_site_aniso_U_13
_atom_site_aniso_U_12
Cu1 0.02946(16) 0.02489(16) 0.03354(16) 0.000 0.00072(11) 0.000
N2 0.0327(7) 0.0244(7) 0.0286(7) -0.0003(5) 0.0069(6) -0.0016(6)
O3 0.0370(6) 0.0274(6) 0.0389(7) 0.0008(5) 0.0020(5) -0.0029(5)
O1 0.0306(6) 0.0356(7) 0.0407(7) 0.0016(5) -0.0056(5) 0.0001(5)
N1 0.0297(7) 0.0267(7) 0.0368(8) -0.0012(6) -0.0029(6) -0.0030(6)
C18 0.0308(8) 0.0285(9) 0.0379(9) 0.0000(7) 0.0123(7) -0.0029(7)
C11 0.0331(9) 0.0271(9) 0.0365(9) 0.0018(7) 0.0062(7) -0.0007(7)
C22 0.0329(8) 0.0282(9) 0.0283(8) -0.0035(7) 0.0075(7) 0.0004(7)
C5 0.0327(8) 0.0280(9) 0.0360(9) 0.0013(7) 0.0003(7) 0.0029(7)
C2 0.0348(9) 0.0317(9) 0.0275(8) -0.0007(7) 0.0053(7) -0.0045(7)
C14 0.0459(10) 0.0272(9) 0.0248(8) -0.0005(6) 0.0074(7) -0.0005(7)
C23 0.0430(10) 0.0270(9) 0.0339(9) -0.0008(7) 0.0062(7) -0.0003(7)
O2 0.0444(7) 0.0371(7) 0.0406(7) -0.0021(6) -0.0060(6) -0.0123(6)
C1 0.0280(8) 0.0336(9) 0.0269(8) -0.0005(7) 0.0025(6) -0.0040(7)
C3 0.0288(8) 0.0281(9) 0.0329(8) -0.0006(7) -0.0007(7) -0.0011(7)
C15 0.0469(10) 0.0327(10) 0.0292(9) 0.0008(7) 0.0024(8) -0.0035(8)
C7 0.0379(9) 0.0272(9) 0.0437(10) 0.0021(8) 0.0105(7) 0.0022(7)
C10 0.0315(8) 0.0251(8) 0.0301(8) 0.0032(7) 0.0054(7) -0.0031(7)
C12 0.0357(9) 0.0298(9) 0.0436(10) 0.0074(8) 0.0083(8) 0.0018(7)
C24 0.0394(10) 0.0283(9) 0.0425(10) -0.0018(8) 0.0049(8) 0.0010(8)
C8 0.0446(11) 0.0318(10) 0.0579(12) 0.0070(9) 0.0125(9) 0.0051(8)
C19 0.0323(9) 0.0326(9) 0.0417(10) -0.0016(8) 0.0079(7) -0.0038(7)
C4 0.0298(8) 0.0285(9) 0.0395(9) 0.0003(7) -0.0051(7) 0.0004(7)
O4 0.0486(8) 0.0336(7) 0.0746(10) 0.0040(7) -0.0193(7) 0.0058(6)
C25 0.0607(13) 0.0296(10) 0.0509(12) 0.0002(9) -0.0026(10) 0.0046(9)
C9 0.0546(12) 0.0261(10) 0.0743(15) 0.0064(9) 0.0268(10) 0.0050(8)
C20 0.0353(10) 0.0498(12) 0.0540(12) 0.0000(10) 0.0099(9) -0.0076(9)
C16 0.0625(13) 0.0401(11) 0.0326(10) 0.0032(8) -0.0022(9) 0.0017(9)
C13 0.0647(14) 0.0325(11) 0.0695(15) 0.0119(10) 0.0225(12) 0.0072(10)
C21 0.0363(11) 0.0758(17) 0.0676(15) 0.0012(13) -0.0026(10) -0.0113(11)
C6 0.0391(10) 0.0295(9) 0.0430(10) 0.0028(8) 0.0011(8) 0.0032(7)
C17 0.0739(16) 0.0706(16) 0.0430(12) 0.0076(11) -0.0159(11) -0.0056(13)

loop_
_atom_type_symbol
_atom_type_description
_atom_type_scat_dispersion_real
_atom_type_scat_dispersion_imag
_atom_type_scat_source
C C 0.0033 0.0016 'International Tables Vol C Tables 4.2.6.8 and 6.1.1.4'
H H 0.0000 0.0000 'International Tables Vol C Tables 4.2.6.8 and 6.1.1.4'
N N 0.0061 0.0033 'International Tables Vol C Tables 4.2.6.8 and 6.1.1.4'
O O 0.0106 0.0060 'International Tables Vol C Tables 4.2.6.8 and 6.1.1.4'
Cu Cu 0.3201 1.2651 'International Tables Vol C Tables 4.2.6.8 and 6.1.1.4'

loop_
_geom_angle_atom_site_label_1
_geom_angle_atom_site_label_2
_geom_angle_atom_site_label_3
_geom_angle
_geom_angle_site_symmetry_1
_geom_angle_site_symmetry_3
_geom_angle_publ_flag
N1 Cu1 N1 83.56(8) . 2_656 ?
N1 Cu1 O3 84.75(5) . . ?
N1 Cu1 O3 168.10(5) 2_656 . ?
N1 Cu1 O3 168.10(5) . 2_656 ?
N1 Cu1 O3 84.75(5) 2_656 2_656 ?
O3 Cu1 O3 107.02(7) . 2_656 ?
C18 N2 C14 105.49(12) . . ?
C18 N2 C22 111.12(12) . . ?
C14 N2 C22 111.15(13) . . ?
C18 N2 C10 111.59(12) . . ?
C14 N2 C10 111.64(12) . . ?
C22 N2 C10 105.96(12) . . ?
C2 O3 Cu1 112.72(10) . . ?
C1 N1 C3 128.29(15) . . ?
C1 N1 Cu1 116.57(11) . . ?
C3 N1 Cu1 115.14(11) . . ?
C19 C18 N2 116.27(13) . . ?
C19 C18 H18A 108.2 . . ?
N2 C18 H18A 108.2 . . ?
C19 C18 H18B 108.2 . . ?
N2 C18 H18B 108.2 . . ?
H18A C18 H18B 107.4 . . ?
C10 C11 C12 109.54(14) . . ?
C10 C11 H11A 109.8 . . ?
C12 C11 H11A 109.8 . . ?
C10 C11 H11B 109.8 . . ?
C12 C11 H11B 109.8 . . ?
H11A C11 H11B 108.2 . . ?
C23 C22 N2 115.22(13) . . ?
C23 C22 H22A 108.5 . . ?
N2 C22 H22A 108.5 . . ?
C23 C22 H22B 108.5 . . ?
N2 C22 H22B 108.5 . . ?
H22A C22 H22B 107.5 . . ?
C4 C5 C5 120.04(10) . 2_656 ?
C4 C5 C6 118.95(16) . . ?
C5 C5 C6 121.01(10) 2_656 . ?
O2 C2 O3 124.69(16) . . ?
O2 C2 C1 118.77(15) . . ?
O3 C2 C1 116.54(14) . . ?
C15 C14 N2 116.79(13) . . ?
C15 C14 H14A 108.1 . . ?
N2 C14 H14A 108.1 . . ?
C15 C14 H14B 108.1 . . ?
N2 C14 H14B 108.1 . . ?
H14A C14 H14B 107.3 . . ?
C22 C23 C24 110.17(14) . . ?
C22 C23 H23A 109.6 . . ?
C24 C23 H23A 109.6 . . ?
C22 C23 H23B 109.6 . . ?
C24 C23 H23B 109.6 . . ?
H23A C23 H23B 108.1 . . ?
O1 C1 N1 128.67(16) . . ?
O1 C1 C2 122.02(14) . . ?
N1 C1 C2 109.31(14) . . ?
C4 C3 N1 127.45(15) . . ?
C4 C3 C3 119.52(10) . 2_656 ?
N1 C3 C3 113.04(9) . 2_656 ?
C14 C15 C16 108.95(15) . . ?
C14 C15 H15A 109.9 . . ?
C16 C15 H15A 109.9 . . ?
C14 C15 H15B 109.9 . . ?
C16 C15 H15B 109.9 . . ?
H15A C15 H15B 108.3 . . ?
C8 C7 C7 119.48(12) . 2_656 ?
C8 C7 C6 119.79(17) . . ?
C7 C7 C6 120.70(10) 2_656 . ?
C11 C10 N2 116.30(13) . . ?
C11 C10 H10A 108.2 . . ?
N2 C10 H10A 108.2 . . ?
C11 C10 H10B 108.2 . . ?
N2 C10 H10B 108.2 . . ?
H10A C10 H10B 107.4 . . ?
C13 C12 C11 112.89(15) . . ?
C13 C12 H12A 109.0 . . ?
C11 C12 H12A 109.0 . . ?
C13 C12 H12B 109.0 . . ?
C11 C12 H12B 109.0 . . ?
H12A C12 H12B 107.8 . . ?
C23 C24 C25 111.44(15) . . ?
C23 C24 H24A 109.3 . . ?
C25 C24 H24A 109.3 . . ?
C23 C24 H24B 109.3 . . ?
C25 C24 H24B 109.3 . . ?
H24A C24 H24B 108.0 . . ?
C9 C8 C7 120.5(2) . . ?
C9 C8 H8 119.7 . . ?
C7 C8 H8 119.7 . . ?
C18 C19 C20 109.16(15) . . ?
C18 C19 H19A 109.8 . . ?
C20 C19 H19A 109.8 . . ?
C18 C19 H19B 109.8 . . ?
C20 C19 H19B 109.8 . . ?
H19A C19 H19B 108.3 . . ?
C3 C4 C5 120.39(16) . . ?
C3 C4 H4 119.8 . . ?
C5 C4 H4 119.8 . . ?
C24 C25 H25A 109.5 . . ?
C24 C25 H25B 109.5 . . ?
H25A C25 H25B 109.5 . . ?
C24 C25 H25C 109.5 . . ?
H25A C25 H25C 109.5 . . ?
H25B C25 H25C 109.5 . . ?
C8 C9 C9 119.94(13) . 2_656 ?
C8 C9 H9 120.0 . . ?
C9 C9 H9 120.0 2_656 . ?
C21 C20 C19 113.36(17) . . ?
C21 C20 H20A 108.9 . . ?
C19 C20 H20A 108.9 . . ?
C21 C20 H20B 108.9 . . ?
C19 C20 H20B 108.9 . . ?
H20A C20 H20B 107.7 . . ?
C17 C16 C15 113.29(17) . . ?
C17 C16 H16A 108.9 . . ?
C15 C16 H16A 108.9 . . ?
C17 C16 H16B 108.9 . . ?
C15 C16 H16B 108.9 . . ?
H16A C16 H16B 107.7 . . ?
C12 C13 H13A 109.5 . . ?
C12 C13 H13B 109.5 . . ?
H13A C13 H13B 109.5 . . ?
C12 C13 H13C 109.5 . . ?
H13A C13 H13C 109.5 . . ?
H13B C13 H13C 109.5 . . ?
C20 C21 H21A 109.5 . . ?
C20 C21 H21B 109.5 . . ?
H21A C21 H21B 109.5 . . ?
C20 C21 H21C 109.5 . . ?
H21A C21 H21C 109.5 . . ?
H21B C21 H21C 109.5 . . ?
O4 C6 C5 121.72(17) . . ?
O4 C6 C7 120.16(17) . . ?
C5 C6 C7 118.10(16) . . ?
C16 C17 H17A 109.5 . . ?
C16 C17 H17B 109.5 . . ?
H17A C17 H17B 109.5 . . ?
C16 C17 H17C 109.5 . . ?
H17A C17 H17C 109.5 . . ?
H17B C17 H17C 109.5 . . ?

loop_
_geom_bond_atom_site_label_1
_geom_bond_atom_site_label_2
_geom_bond_distance
_geom_bond_site_symmetry_2
_geom_bond_publ_flag
Cu1 N1 1.8995(14) . ?
Cu1 N1 1.8995(14) 2_656 ?
Cu1 O3 1.9378(12) . ?
Cu1 O3 1.9378(12) 2_656 ?
N2 C18 1.522(2) . ?
N2 C14 1.522(2) . ?
N2 C22 1.522(2) . ?
N2 C10 1.527(2) . ?
O3 C2 1.297(2) . ?
O1 C1 1.230(2) . ?
N1 C1 1.341(2) . ?
N1 C3 1.391(2) . ?
C18 C19 1.512(2) . ?
C18 H18A 0.9700 . ?
C18 H18B 0.9700 . ?
C11 C10 1.516(2) . ?
C11 C12 1.527(2) . ?
C11 H11A 0.9700 . ?
C11 H11B 0.9700 . ?
C22 C23 1.517(2) . ?
C22 H22A 0.9700 . ?
C22 H22B 0.9700 . ?
C5 C4 1.392(2) . ?
C5 C5 1.412(3) 2_656 ?
C5 C6 1.472(2) . ?
C2 O2 1.228(2) . ?
C2 C1 1.561(2) . ?
C14 C15 1.516(3) . ?
C14 H14A 0.9700 . ?
C14 H14B 0.9700 . ?
C23 C24 1.517(2) . ?
C23 H23A 0.9700 . ?
C23 H23B 0.9700 . ?
C3 C4 1.383(2) . ?
C3 C3 1.441(3) 2_656 ?
C15 C16 1.524(2) . ?
C15 H15A 0.9700 . ?
C15 H15B 0.9700 . ?
C7 C8 1.389(3) . ?
C7 C7 1.401(4) 2_656 ?
C7 C6 1.492(3) . ?
C10 H10A 0.9700 . ?
C10 H10B 0.9700 . ?
C12 C13 1.520(3) . ?
C12 H12A 0.9700 . ?
C12 H12B 0.9700 . ?
C24 C25 1.519(3) . ?
C24 H24A 0.9700 . ?
C24 H24B 0.9700 . ?
C8 C9 1.378(3) . ?
C8 H8 0.9300 . ?
C19 C20 1.525(2) . ?
C19 H19A 0.9700 . ?
C19 H19B 0.9700 . ?
C4 H4 0.9300 . ?
O4 C6 1.220(2) . ?
C25 H25A 0.9600 . ?
C25 H25B 0.9600 . ?
C25 H25C 0.9600 . ?
C9 C9 1.393(5) 2_656 ?
C9 H9 0.9300 . ?
C20 C21 1.516(3) . ?
C20 H20A 0.9700 . ?
C20 H20B 0.9700 . ?
C16 C17 1.513(3) . ?
C16 H16A 0.9700 . ?
C16 H16B 0.9700 . ?
C13 H13A 0.9600 . ?
C13 H13B 0.9600 . ?
C13 H13C 0.9600 . ?
C21 H21A 0.9600 . ?
C21 H21B 0.9600 . ?
C21 H21C 0.9600 . ?
C17 H17A 0.9600 . ?
C17 H17B 0.9600 . ?
C17 H17C 0.9600 . ?

loop_
_geom_torsion_atom_site_label_1
_geom_torsion_atom_site_label_2
_geom_torsion_atom_site_label_3
_geom_torsion_atom_site_label_4
_geom_torsion
_geom_torsion_site_symmetry_1
_geom_torsion_site_symmetry_2
_geom_torsion_site_symmetry_3
_geom_torsion_site_symmetry_4
_geom_torsion_publ_flag
N1 Cu1 O3 C2 2.91(11) . . . . ?
N1 Cu1 O3 C2 13.7(3) 2_656 . . . ?
O3 Cu1 O3 C2 -175.24(12) 2_656 . . . ?
N1 Cu1 N1 C1 -179.29(16) 2_656 . . . ?
O3 Cu1 N1 C1 -1.52(12) . . . . ?
O3 Cu1 N1 C1 169.9(2) 2_656 . . . ?
N1 Cu1 N1 C3 0.99(9) 2_656 . . . ?
O3 Cu1 N1 C3 178.76(12) . . . . ?
O3 Cu1 N1 C3 -9.8(3) 2_656 . . . ?
C14 N2 C18 C19 179.16(14) . . . . ?
C22 N2 C18 C19 58.60(18) . . . . ?
C10 N2 C18 C19 -59.42(18) . . . . ?
C18 N2 C22 C23 60.46(18) . . . . ?
C14 N2 C22 C23 -56.69(18) . . . . ?
C10 N2 C22 C23 -178.16(14) . . . . ?
Cu1 O3 C2 O2 176.61(14) . . . . ?
Cu1 O3 C2 C1 -3.66(17) . . . . ?
C18 N2 C14 C15 -175.47(14) . . . . ?
C22 N2 C14 C15 -54.94(18) . . . . ?
C10 N2 C14 C15 63.15(18) . . . . ?
N2 C22 C23 C24 178.24(14) . . . . ?
C3 N1 C1 O1 0.5(3) . . . . ?
Cu1 N1 C1 O1 -179.19(14) . . . . ?
C3 N1 C1 C2 179.70(15) . . . . ?
Cu1 N1 C1 C2 0.03(17) . . . . ?
O2 C2 C1 O1 1.5(2) . . . . ?
O3 C2 C1 O1 -178.25(15) . . . . ?
O2 C2 C1 N1 -177.79(15) . . . . ?
O3 C2 C1 N1 2.5(2) . . . . ?
C1 N1 C3 C4 -2.7(3) . . . . ?
Cu1 N1 C3 C4 176.98(15) . . . . ?
C1 N1 C3 C3 177.63(18) . . . 2_656 ?
Cu1 N1 C3 C3 -2.7(2) . . . 2_656 ?
N2 C14 C15 C16 174.14(14) . . . . ?
C12 C11 C10 N2 -179.05(14) . . . . ?
C18 N2 C10 C11 -49.35(18) . . . . ?
C14 N2 C10 C11 68.42(18) . . . . ?
C22 N2 C10 C11 -170.43(14) . . . . ?
C10 C11 C12 C13 177.95(17) . . . . ?
C22 C23 C24 C25 -178.81(15) . . . . ?
C7 C7 C8 C9 -2.0(3) 2_656 . . . ?
C6 C7 C8 C9 175.89(18) . . . . ?
N2 C18 C19 C20 172.37(15) . . . . ?
N1 C3 C4 C5 177.82(17) . . . . ?
C3 C3 C4 C5 -2.5(3) 2_656 . . . ?
C5 C5 C4 C3 -0.4(3) 2_656 . . . ?
C6 C5 C4 C3 179.99(17) . . . . ?
C7 C8 C9 C9 -1.1(4) . . . 2_656 ?
C18 C19 C20 C21 171.82(18) . . . . ?
C14 C15 C16 C17 178.18(18) . . . . ?
C4 C5 C6 O4 2.5(3) . . . . ?
C5 C5 C6 O4 -177.0(2) 2_656 . . . ?
C4 C5 C6 C7 -179.42(16) . . . . ?
C5 C5 C6 C7 1.0(3) 2_656 . . . ?
C8 C7 C6 O4 -5.4(3) . . . . ?
C7 C7 C6 O4 172.5(2) 2_656 . . . ?
C8 C7 C6 C5 176.58(17) . . . . ?
C7 C7 C6 C5 -5.5(3) 2_656 . . . ?
